data_2107364
loop_
_publ_author_name
'Kato, K.'
'Saalfeld, H.'

_publ_section_title
;
 The crystal structure of hansakite, K Na22 (Cl (C O3)2 (S O4)9) and its
 relation to the K2 S O4 I structure type
;
_journal_name_full 'Acta Crystallographica B (24,1968-38,1982)'
_journal_page_first 3614
_journal_page_last 3617
_journal_volume 28
_journal_year 1972
_chemical_formula_sum 'C2 Cl K Na22 O42 S9'
_chemical_name_systematic 'K Na22 (Cl (C O3)2 (S O4)9)'
_space_group_IT_number 176
_symmetry_space_group_name_Hall '-P 6c'
_symmetry_space_group_name_H-M 'P 63/m'
_cell_angle_alpha 90
_cell_angle_beta 90
_cell_angle_gamma 120
_cell_formula_units_Z 2
_cell_length_a 10.49
_cell_length_b 10.49
_cell_length_c 21.24
_cell_volume 2024.119
_citation_journal_id_ASTM ACBCAR
_cod_data_source_file Kato_ACBCAR_1972_768.cif
_cod_data_source_block C2Cl1K1Na22O42S9
_cod_original_formula_sum 'C2 Cl1 K1 Na22 O42 S9'
_cod_database_code 2107364

loop_
_symmetry_equiv_pos_as_xyz
x,y,z
x-y,x,z+1/2
-y,x-y,z
-x,-y,z+1/2
-x+y,-x,z
y,-x+y,z+1/2
-x,-y,-z
-x+y,-x,-z-1/2
y,-x+y,-z
x,y,-z-1/2
x-y,x,-z
-y,x-y,-z-1/2

loop_
_atom_site_label
_atom_site_type_symbol
_atom_site_fract_x
_atom_site_fract_y
_atom_site_fract_z
_atom_site_occupancy
_atom_site_U_iso_or_equiv
Na4 Na+1 0.5 0 0 1 0.0
O3 O-2 0.44832 0.32454 0.08017 1 0.0
O6 O-2 0.40396 0.80833 0.06986 1 0.0
Na3 Na+1 0.34702 0.14658 0.25 1 0.0
C1 C+4 0.3333 0.6667 0.06986 1 0.0
O4 O-2 0.19578 0.15492 0.10588 1 0.0
K1 K+1 0 0 0 1 0.0
Cl1 Cl-1 0.6667 0.3333 0.25 1 0.0
S2 S+6 0.20856 0.35652 0.25 1 0.0
Na2 Na+1 0.47753 -0.05305 0.16093 1 0.0
O5 O-2 0.19815 0.42962 0.19287 1 0.0
Na6 Na+1 0 0 0.17343 1 0.0
O2 O-2 0.32254 0.07997 0.0342 1 0.0
O7 O-2 0.09206 0.19996 0.25 1 0.0
S1 S+6 0.33868 0.16841 0.09082 1 0.0
Na1 Na+1 0.17859 0.36108 0.07435 1 0.0
O8 O-2 0.35549 0.3679 0.25 1 0.0
O1 O-2 0.38952 0.11372 0.14331 1 0.0
Na5 Na+1 0.6667 0.3333 0.12453 1 0.0
